data_4301043
loop_
_publ_author_name
'Kerry A. Clark'
'T. Adrian George'

_publ_contact_author_address
;
Department of Chemistry
University of Nebraska-Lincoln, Lincoln, NE 68588-0304
;
_publ_contact_author_email tageorge@unlserve.unl.edu
_publ_contact_author_name 'George, T. Adrian'
_publ_contact_author_phone 1(402)4723513
_publ_section_title
;
Trigonal Bipyramidal Tin(IV) Complexes Containing Tetradentate Tripodal
Tristhiolatophosphine Ligands: Synthesis, Characterization, Crystal
Structure and Transmetalation Reactions
;
_journal_name_full 'Inorganic Chemistry'
_journal_page_first 416
_journal_page_last 422
_journal_paper_doi 10.1021/ic049328+
_journal_volume 44
_journal_year 2005
_chemical_formula_moiety 'C36 H24 O2 P2 S6'
_chemical_formula_sum 'C41 H29 N O2 P2 S6'
_chemical_formula_weight 821.95
_chemical_name_common
;
m-2,2'-dithioperoxodiphenyl-1kC,2kC-bis[(2,2'-dithioperoxodiphenyl-k2C)
phosphine oxide]
;
_space_group_IT_number 14
_symmetry_cell_setting monoclinic
_symmetry_space_group_name_Hall '-P 2yn'
_symmetry_space_group_name_H-M 'P 1 21/n 1'
_cell_angle_alpha 90.00
_cell_angle_beta 96.30(3)
_cell_angle_gamma 90.00
_cell_formula_units_Z 4
_cell_length_a 9.943(2)
_cell_length_b 13.408(3)
_cell_length_c 28.629(6)
_cell_measurement_temperature 293(2)
_cell_volume 3793.6(13)
_diffrn_ambient_temperature 293(2)
_exptl_crystal_density_diffrn 1.439
_cod_depositor_comments
;
The following automatic conversions were performed:
'_symmetry_cell_setting' value 'Monoclinic' changed to 'monoclinic'
according to '/home/saulius/struct/CIF-dictionaries/cif_core.dic'
dictionary named 'cif_core.dic' version 2.4.1 from 2010-06-29.

Automatic conversion script
Id: cif_fix_enum 1527 2010-12-29 10:47:43Z saulius 
;
_cod_original_sg_symbol_H-M 'P 21/n'
_cod_database_code 4301043

loop_
_symmetry_equiv_pos_as_xyz
'x, y, z'
'-x+1/2, y+1/2, -z+1/2'
'-x, -y, -z'
'x-1/2, -y-1/2, z-1/2'

loop_
_atom_site_label
_atom_site_type_symbol
_atom_site_fract_x
_atom_site_fract_y
_atom_site_fract_z
_atom_site_U_iso_or_equiv
_atom_site_adp_type
_atom_site_occupancy
_atom_site_symmetry_multiplicity
_atom_site_calc_flag
_atom_site_refinement_flags
_atom_site_disorder_assembly
_atom_site_disorder_group
C1A C 0.6392(4) 0.3033(3) 0.28446(14) 0.0482(11) Uani 1 1 d . . .
C2A C 0.6742(5) 0.3541(4) 0.24498(16) 0.0597(12) Uani 1 1 d . . .
H2A H 0.6352 0.3363 0.2151 0.072 Uiso 1 1 calc R . .
C3A C 0.7672(5) 0.4310(4) 0.25055(18) 0.0706(14) Uani 1 1 d . . .
H3A H 0.7897 0.4645 0.2240 0.085 Uiso 1 1 calc R . .
C4A C 0.8274(5) 0.4596(4) 0.29409(19) 0.0687(14) Uani 1 1 d . . .
H4A H 0.8910 0.5108 0.2970 0.082 Uiso 1 1 calc R . .
C5A C 0.7914(4) 0.4106(3) 0.33359(16) 0.0532(11) Uani 1 1 d . . .
H5A H 0.8321 0.4292 0.3631 0.064 Uiso 1 1 calc R . .
C6A C 0.6953(4) 0.3339(3) 0.33007(14) 0.0441(10) Uani 1 1 d . . .
C1B C 0.4361(4) 0.4146(3) 0.39150(15) 0.0526(11) Uani 1 1 d . . .
C2B C 0.2992(5) 0.4425(4) 0.38689(18) 0.0682(14) Uani 1 1 d . . .
H2B H 0.2750 0.5092 0.3891 0.082 Uiso 1 1 calc R . .
C3B C 0.2019(5) 0.3705(5) 0.3792(2) 0.0746(15) Uani 1 1 d . . .
H3B H 0.1112 0.3890 0.3761 0.089 Uiso 1 1 calc R . .
C4B C 0.2351(5) 0.2721(4) 0.37591(17) 0.0665(14) Uani 1 1 d . . .
H4B H 0.1674 0.2241 0.3715 0.080 Uiso 1 1 calc R . .
C5B C 0.3707(4) 0.2435(3) 0.37916(14) 0.0502(11) Uani 1 1 d . . .
H5B H 0.3929 0.1766 0.3763 0.060 Uiso 1 1 calc R . .
C6B C 0.4733(4) 0.3148(3) 0.38664(13) 0.0424(10) Uani 1 1 d . . .
C1C C 0.7738(4) 0.3851(3) 0.46401(15) 0.0528(11) Uani 1 1 d . . .
C2C C 0.8851(5) 0.3962(4) 0.49698(16) 0.0643(13) Uani 1 1 d . . .
H2C H 0.8861 0.4475 0.5189 0.077 Uiso 1 1 calc R . .
C3C C 0.9948(5) 0.3331(4) 0.49827(17) 0.0701(14) Uani 1 1 d . . .
H3C H 1.0679 0.3415 0.5211 0.084 Uiso 1 1 calc R . .
C4C C 0.9961(5) 0.2586(4) 0.46621(18) 0.0681(14) Uani 1 1 d . . .
H4C H 1.0707 0.2165 0.4668 0.082 Uiso 1 1 calc R . .
C5C C 0.8856(4) 0.2454(3) 0.43238(17) 0.0577(12) Uani 1 1 d . . .
H5C H 0.8872 0.1940 0.4106 0.069 Uiso 1 1 calc R . .
C6C C 0.7727(4) 0.3073(3) 0.43041(14) 0.0458(10) Uani 1 1 d . . .
C1D C 0.2699(4) 0.3266(3) 0.15995(13) 0.0409(10) Uani 1 1 d . . .
C2D C 0.1671(4) 0.3992(3) 0.15557(16) 0.0550(11) Uani 1 1 d . . .
H2D H 0.1337 0.4213 0.1258 0.066 Uiso 1 1 calc R . .
C3D C 0.1142(5) 0.4387(4) 0.19450(18) 0.0679(14) Uani 1 1 d . . .
H3D H 0.0469 0.4871 0.1909 0.082 Uiso 1 1 calc R . .
C4D C 0.1634(5) 0.4047(4) 0.23861(18) 0.0748(15) Uani 1 1 d . . .
H4D H 0.1281 0.4303 0.2649 0.090 Uiso 1 1 calc R . .
C5D C 0.2648(5) 0.3327(4) 0.24446(16) 0.0640(13) Uani 1 1 d . . .
H5D H 0.2979 0.3114 0.2745 0.077 Uiso 1 1 calc R . .
C6D C 0.3165(4) 0.2927(3) 0.20530(14) 0.0473(11) Uani 1 1 d . . .
C1E C 0.5061(4) 0.3167(3) 0.10712(13) 0.0410(10) Uani 1 1 d . . .
C2E C 0.6086(4) 0.2444(4) 0.11234(14) 0.0525(11) Uani 1 1 d . . .
H2E H 0.5862 0.1771 0.1133 0.063 Uiso 1 1 calc R . .
C3E C 0.7437(5) 0.2730(5) 0.11613(17) 0.0696(15) Uani 1 1 d . . .
H3E H 0.8115 0.2249 0.1194 0.083 Uiso 1 1 calc R . .
C4E C 0.7771(5) 0.3728(5) 0.11505(18) 0.0779(17) Uani 1 1 d . . .
H4E H 0.8678 0.3913 0.1182 0.093 Uiso 1 1 calc R . .
C5E C 0.6794(5) 0.4454(4) 0.10941(17) 0.0663(14) Uani 1 1 d . . .
H5E H 0.7036 0.5124 0.1089 0.080 Uiso 1 1 calc R . .
C6E C 0.5426(4) 0.4176(3) 0.10441(14) 0.0475(11) Uani 1 1 d . . .
C1F C 0.2120(4) 0.3096(3) 0.05958(14) 0.0459(10) Uani 1 1 d . . .
C2F C 0.0987(5) 0.2473(4) 0.05485(18) 0.0616(13) Uani 1 1 d . . .
H2F H 0.0955 0.1939 0.0755 0.074 Uiso 1 1 calc R . .
C3F C -0.0093(5) 0.2621(4) 0.0206(2) 0.0693(15) Uani 1 1 d . . .
H3F H -0.0835 0.2194 0.0187 0.083 Uiso 1 1 calc R . .
C4F C -0.0066(5) 0.3391(4) -0.01035(18) 0.0713(15) Uani 1 1 d . . .
H4F H -0.0785 0.3493 -0.0335 0.086 Uiso 1 1 calc R . .
C5F C 0.1048(5) 0.4025(4) -0.00696(16) 0.0643(13) Uani 1 1 d . . .
H5F H 0.1072 0.4550 -0.0281 0.077 Uiso 1 1 calc R . .
C6F C 0.2128(4) 0.3883(3) 0.02764(14) 0.0489(11) Uani 1 1 d . . .
O1 O 0.3359(3) 0.1610(2) 0.11272(10) 0.0542(8) Uani 1 1 d . . .
O2 O 0.6447(3) 0.1606(2) 0.37636(10) 0.0516(8) Uani 1 1 d . . .
S1 S 0.44334(12) 0.19561(8) 0.21118(4) 0.0518(4) Uani 1 1 d . . .
S2 S 0.52576(12) 0.19867(8) 0.27961(4) 0.0519(4) Uani 1 1 d . . .
S3 S 0.41489(12) 0.50929(9) 0.09304(5) 0.0610(4) Uani 1 1 d . . .
S4 S 0.34736(12) 0.47640(10) 0.02470(5) 0.0670(4) Uani 1 1 d . . .
S5 S 0.56312(12) 0.50781(9) 0.40375(5) 0.0651(4) Uani 1 1 d . . .
S6 S 0.63998(13) 0.46979(11) 0.47054(5) 0.0710(5) Uani 1 1 d . . .
P1 P 0.33341(10) 0.27129(8) 0.10864(4) 0.0410(4) Uani 1 1 d . . .
P2 P 0.64526(10) 0.27125(8) 0.38215(4) 0.0415(4) Uani 1 1 d . . .
C6G C 0.5054(14) 0.6377(10) 0.3018(5) 0.188(5) Uani 1 1 d . . .
H6G H 0.5041 0.6535 0.3334 0.225 Uiso 1 1 calc R . .
C3G C 0.4934(14) 0.6117(12) 0.1997(5) 0.186(5) Uani 1 1 d . . .
H3G H 0.5000 0.5939 0.1686 0.223 Uiso 1 1 calc R . .
N1G N 0.4372(9) 0.5754(7) 0.2785(3) 0.162(3) Uani 1 1 d . . .
C2G C 0.4131(9) 0.5822(7) 0.2269(3) 0.136(3) Uani 1 1 d . . .
H2G H 0.3283 0.5622 0.2132 0.163 Uiso 1 1 calc R . .
C4G C 0.5567(11) 0.6665(8) 0.2231(4) 0.150(4) Uani 1 1 d . . .
H4G H 0.6014 0.7136 0.2066 0.180 Uiso 1 1 calc R . .
C5G C 0.5803(10) 0.6767(8) 0.2718(5) 0.154(4) Uani 1 1 d . . .
H5G H 0.6549 0.7141 0.2838 0.185 Uiso 1 1 calc R . .

loop_
_atom_site_aniso_label
_atom_site_aniso_U_11
_atom_site_aniso_U_22
_atom_site_aniso_U_33
_atom_site_aniso_U_23
_atom_site_aniso_U_13
_atom_site_aniso_U_12
C1A 0.048(2) 0.045(3) 0.053(3) 0.0016(19) 0.016(2) 0.0031(19)
C2A 0.059(3) 0.061(3) 0.061(3) 0.009(2) 0.015(2) -0.007(2)
C3A 0.076(3) 0.074(4) 0.067(3) 0.013(3) 0.027(3) -0.006(3)
C4A 0.059(3) 0.062(3) 0.089(4) 0.005(3) 0.026(3) -0.013(2)
C5A 0.049(2) 0.046(3) 0.066(3) -0.005(2) 0.015(2) -0.005(2)
C6A 0.046(2) 0.038(2) 0.052(2) 0.0049(18) 0.0176(19) 0.0068(19)
C1B 0.048(2) 0.050(3) 0.063(3) 0.011(2) 0.018(2) 0.013(2)
C2B 0.058(3) 0.063(3) 0.087(3) 0.010(3) 0.024(3) 0.022(3)
C3B 0.040(3) 0.093(5) 0.094(4) 0.010(3) 0.021(3) 0.016(3)
C4B 0.047(3) 0.087(4) 0.067(3) 0.006(3) 0.013(2) -0.006(3)
C5B 0.050(3) 0.056(3) 0.047(2) 0.006(2) 0.016(2) -0.003(2)
C6B 0.044(2) 0.045(3) 0.041(2) 0.0084(17) 0.0145(18) 0.004(2)
C1C 0.054(3) 0.051(3) 0.056(3) -0.004(2) 0.014(2) -0.002(2)
C2C 0.066(3) 0.072(3) 0.055(3) -0.003(2) 0.009(3) -0.010(3)
C3C 0.062(3) 0.090(4) 0.057(3) 0.015(3) -0.004(2) -0.012(3)
C4C 0.056(3) 0.070(4) 0.078(3) 0.013(3) 0.004(3) 0.015(2)
C5C 0.050(3) 0.053(3) 0.070(3) 0.000(2) 0.005(2) 0.012(2)
C6C 0.044(2) 0.038(2) 0.056(2) 0.0034(19) 0.010(2) 0.0010(19)
C1D 0.038(2) 0.037(2) 0.049(2) -0.0016(17) 0.0124(18) -0.0013(18)
C2D 0.045(2) 0.053(3) 0.068(3) -0.002(2) 0.009(2) 0.002(2)
C3D 0.053(3) 0.066(4) 0.088(4) -0.015(3) 0.018(3) 0.012(2)
C4D 0.076(3) 0.087(4) 0.067(3) -0.011(3) 0.030(3) 0.016(3)
C5D 0.069(3) 0.070(3) 0.056(3) -0.006(2) 0.020(2) 0.010(3)
C6D 0.042(2) 0.042(3) 0.060(3) -0.003(2) 0.014(2) -0.0014(19)
C1E 0.038(2) 0.047(3) 0.039(2) -0.0055(17) 0.0073(17) -0.0054(19)
C2E 0.054(3) 0.059(3) 0.046(2) -0.002(2) 0.012(2) 0.008(2)
C3E 0.045(3) 0.099(5) 0.065(3) 0.001(3) 0.007(2) 0.013(3)
C4E 0.037(3) 0.123(6) 0.073(3) 0.001(3) 0.004(2) -0.013(3)
C5E 0.055(3) 0.077(4) 0.068(3) -0.009(3) 0.011(2) -0.021(3)
C6E 0.040(2) 0.049(3) 0.054(2) -0.0061(19) 0.0089(19) -0.0099(19)
C1F 0.043(2) 0.043(3) 0.052(2) -0.006(2) 0.0052(19) -0.0035(19)
C2F 0.054(3) 0.058(3) 0.071(3) -0.003(2) -0.001(3) -0.011(2)
C3F 0.051(3) 0.067(4) 0.088(4) -0.024(3) -0.003(3) -0.006(2)
C4F 0.057(3) 0.089(4) 0.064(3) -0.021(3) -0.012(3) 0.015(3)
C5F 0.063(3) 0.077(4) 0.052(3) 0.000(2) 0.000(2) 0.018(3)
C6F 0.048(2) 0.050(3) 0.051(2) -0.002(2) 0.013(2) 0.001(2)
O1 0.0659(18) 0.0356(18) 0.0616(17) -0.0021(13) 0.0095(15) -0.0051(14)
O2 0.0577(17) 0.0351(17) 0.0622(17) 0.0030(13) 0.0073(14) 0.0089(13)
S1 0.0628(7) 0.0444(7) 0.0492(6) -0.0021(5) 0.0107(5) 0.0068(5)
S2 0.0645(7) 0.0452(7) 0.0470(6) 0.0041(5) 0.0100(5) -0.0064(5)
S3 0.0586(7) 0.0401(7) 0.0858(9) -0.0025(6) 0.0145(6) -0.0095(5)
S4 0.0611(7) 0.0679(9) 0.0730(8) 0.0238(6) 0.0114(6) -0.0085(6)
S5 0.0648(8) 0.0372(7) 0.0964(9) 0.0028(6) 0.0225(7) 0.0081(5)
S6 0.0688(8) 0.0685(10) 0.0785(9) -0.0250(7) 0.0212(7) 0.0100(6)
P1 0.0412(6) 0.0345(7) 0.0480(6) -0.0028(4) 0.0084(5) -0.0053(4)
P2 0.0420(6) 0.0350(7) 0.0490(6) 0.0019(4) 0.0113(5) 0.0060(4)
C6G 0.195(12) 0.184(12) 0.180(11) -0.035(9) 0.002(9) -0.091(10)
C3G 0.180(11) 0.242(15) 0.134(9) -0.008(9) 0.013(8) -0.053(11)
N1G 0.163(7) 0.172(8) 0.144(7) 0.002(6) -0.009(6) 0.006(6)
C2G 0.111(6) 0.171(9) 0.126(7) 0.052(6) 0.018(5) -0.025(6)
C4G 0.155(8) 0.147(8) 0.134(8) 0.006(6) -0.049(7) -0.049(7)
C5G 0.125(7) 0.128(8) 0.202(12) 0.012(7) -0.016(8) -0.023(6)

loop_
_geom_bond_atom_site_label_1
_geom_bond_atom_site_label_2
_geom_bond_distance
_geom_bond_site_symmetry_2
_geom_bond_publ_flag
C1A C2A 1.396(6) . ?
C1A C6A 1.423(6) . ?
C1A S2 1.796(4) . ?
C2A C3A 1.383(7) . ?
C3A C4A 1.377(7) . ?
C4A C5A 1.388(7) . ?
C5A C6A 1.399(6) . ?
C6A P2 1.828(4) . ?
C1B C6B 1.400(6) . ?
C1B C2B 1.404(6) . ?
C1B S5 1.784(5) . ?
C2B C3B 1.367(8) . ?
C3B C4B 1.366(7) . ?
C4B C5B 1.394(6) . ?
C5B C6B 1.397(6) . ?
C6B P2 1.824(4) . ?
C1C C2C 1.382(7) . ?
C1C C6C 1.418(6) . ?
C1C S6 1.775(5) . ?
C2C C3C 1.377(8) . ?
C3C C4C 1.357(7) . ?
C4C C5C 1.394(7) . ?
C5C C6C 1.393(6) . ?
C6C P2 1.834(4) . ?
C1D C6D 1.405(6) . ?
C1D C2D 1.407(6) . ?
C1D P1 1.819(4) . ?
C2D C3D 1.389(6) . ?
C3D C4D 1.381(7) . ?
C4D C5D 1.393(7) . ?
C5D C6D 1.391(6) . ?
C6D S1 1.808(4) . ?
C1E C2E 1.403(6) . ?
C1E C6E 1.406(6) . ?
C1E P1 1.826(4) . ?
C2E C3E 1.389(7) . ?
C3E C4E 1.381(8) . ?
C4E C5E 1.373(8) . ?
C5E C6E 1.402(6) . ?
C6E S3 1.771(4) . ?
C1F C6F 1.396(6) . ?
C1F C2F 1.398(6) . ?
C1F P1 1.822(4) . ?
C2F C3F 1.387(7) . ?
C3F C4F 1.363(8) . ?
C4F C5F 1.391(8) . ?
C5F C6F 1.392(6) . ?
C6F S4 1.794(4) . ?
O1 P1 1.484(3) . ?
O2 P2 1.493(3) . ?
S1 S2 2.0394(16) . ?
S3 S4 2.0457(19) . ?
S5 S6 2.045(2) . ?
C6G N1G 1.227(11) . ?
C6G C5G 1.307(14) . ?
C3G C4G 1.138(13) . ?
C3G C2G 1.240(13) . ?
N1G C2G 1.474(11) . ?
C2G C4G 1.834(13) . ?
C4G C5G 1.395(14) . ?

loop_
_cod_related_entry_id
_cod_related_entry_database
_cod_related_entry_code
1 ChemSpider 30660703
